data_7701245
loop_
_publ_author_name
'Hu, Huifen'
'Gong, Peijun'
'Pang, Jingjing'
'Jiang, Jun'
'Chen, Lijuan'
'Zhao, Junwei'

_publ_section_title
;
 Organic-inorganic hybrid 1-D double chain heteropolymolybdates
 constructed from plenary Keggin germanomolybdate anions and hepta-nuclear
 Cu-RE-pic heterometallic clusters.
;
_journal_issue 42
_journal_name_full 'Dalton transactions (Cambridge, England : 2003)'
_journal_page_first 15977
_journal_page_last 15988
_journal_paper_doi 10.1039/c9dt03083b
_journal_volume 48
_journal_year 2019
_chemical_formula_moiety 'C60 H40 Cu5 Ge2 La2 Mo24 N10 O114, 2(N), 12(O)'
_chemical_formula_sum 'C60 H124 Cu5 Ge2 La2 Mo24 N12 O139'
_chemical_formula_weight 6280.96
_space_group_crystal_system monoclinic
_space_group_IT_number 14
_space_group_name_Hall '-P 2ybc'
_space_group_name_H-M_alt 'P 1 21/c 1'
_symmetry_space_group_name_Hall '-P 2ybc'
_symmetry_space_group_name_H-M 'P 1 21/c 1'
_atom_sites_solution_hydrogens geom
_atom_sites_solution_primary dual
_audit_creation_date 2019-09-07
_audit_creation_method
;
Olex2 1.2
(compiled 2018.05.29 svn.r3508 for OlexSys, GUI svn.r5506)
;
_audit_update_record
;
2019-09-07 deposited with the CCDC.    2019-09-23 downloaded from the CCDC.
;
_cell_angle_alpha 90
_cell_angle_beta 101.4280(10)
_cell_angle_gamma 90
_cell_formula_units_Z 2
_cell_length_a 19.4250(4)
_cell_length_b 14.3964(3)
_cell_length_c 28.9317(6)
_cell_measurement_reflns_used 9050
_cell_measurement_temperature 150(2)
_cell_measurement_theta_max 28.09
_cell_measurement_theta_min 2.56
_cell_volume 7930.3(3)
_computing_cell_refinement 'SAINT V8.38A (?, 2016)'
_computing_data_collection 'Bruker APEX2'
_computing_data_reduction 'SAINT V8.38A (?, 2016)'
_computing_molecular_graphics 'Olex2 (Dolomanov et al., 2009)'
_computing_publication_material 'Olex2 (Dolomanov et al., 2009)'
_computing_structure_refinement 'ShelXL (Sheldrick, 2015)'
_computing_structure_solution 'ShelXT (Sheldrick, 2015)'
_diffrn_ambient_temperature 150.02
_diffrn_measured_fraction_theta_full 0.995
_diffrn_measured_fraction_theta_max 0.995
_diffrn_measurement_device_type 'Bruker APEX-II CCD'
_diffrn_measurement_method '\f and \w scans'
_diffrn_radiation_monochromator graphite
_diffrn_radiation_type MoK\a
_diffrn_radiation_wavelength 0.71073
_diffrn_reflns_av_R_equivalents 0.0560
_diffrn_reflns_av_unetI/netI 0.0483
_diffrn_reflns_Laue_measured_fraction_full 0.995
_diffrn_reflns_Laue_measured_fraction_max 0.995
_diffrn_reflns_limit_h_max 21
_diffrn_reflns_limit_h_min -23
_diffrn_reflns_limit_k_max 15
_diffrn_reflns_limit_k_min -17
_diffrn_reflns_limit_l_max 34
_diffrn_reflns_limit_l_min -33
_diffrn_reflns_number 60571
_diffrn_reflns_point_group_measured_fraction_full 0.995
_diffrn_reflns_point_group_measured_fraction_max 0.995
_diffrn_reflns_theta_full 25.000
_diffrn_reflns_theta_max 25.000
_diffrn_reflns_theta_min 2.145
_diffrn_standards_number 0
_exptl_absorpt_coefficient_mu 3.505
_exptl_absorpt_correction_T_max 0.7457
_exptl_absorpt_correction_T_min 0.5916
_exptl_absorpt_correction_type multi-scan
_exptl_absorpt_process_details
;
SADABS-2016/2 (Bruker,2016/2) was used for absorption correction. 
wR2(int) was 0.1437 before and 0.0723 after correction. The Ratio 
of minimum to maximum transmission is 0.7933. 
The \l/2 correction factor is Not present.
;
_exptl_crystal_colour green
_exptl_crystal_colour_primary green
_exptl_crystal_density_diffrn 2.630
_exptl_crystal_density_method 'not measured'
_exptl_crystal_description block
_exptl_crystal_F_000 6022
_exptl_crystal_size_max 0.5
_exptl_crystal_size_mid 0.47
_exptl_crystal_size_min 0.38
_refine_diff_density_max 2.142
_refine_diff_density_min -1.554
_refine_diff_density_rms 0.170
_refine_ls_extinction_coef 0.00014(2)
_refine_ls_extinction_expression Fc^*^=kFc[1+0.001xFc^2^\l^3^/sin(2\q)]^-1/4^
_refine_ls_extinction_method 'SHELXL-2018/3 (Sheldrick 2018)'
_refine_ls_goodness_of_fit_ref 1.041
_refine_ls_hydrogen_treatment constr
_refine_ls_matrix_type full
_refine_ls_number_parameters 1059
_refine_ls_number_reflns 13899
_refine_ls_number_restraints 6
_refine_ls_restrained_S_all 1.042
_refine_ls_R_factor_all 0.0639
_refine_ls_R_factor_gt 0.0477
_refine_ls_shift/su_max 0.001
_refine_ls_shift/su_mean 0.000
_refine_ls_structure_factor_coef Fsqd
_refine_ls_weighting_details 'w=1/[\s^2^(Fo^2^)+(0.0455P)^2^+58.9580P] where P=(Fo^2^+2Fc^2^)/3'
_refine_ls_weighting_scheme calc
_refine_ls_wR_factor_gt 0.1086
_refine_ls_wR_factor_ref 0.1166
_reflns_Friedel_coverage 0.000
_reflns_number_gt 11129
_reflns_number_total 13899
_reflns_threshold_expression 'I > 2\s(I)'
_cod_data_source_file c9dt03083b2.cif
_cod_data_source_block 1
_cod_depositor_comments 'Adding full bibliography for 7701245--7701246.cif.'
_cod_database_code 7701245
_shelx_shelxl_version_number 2018/3
_shelx_space_group_comment
;
The symmetry employed for this shelxl refinement is uniquely defined
by the following loop, which should always be used as a source of
symmetry information in preference to the above space-group names.
They are only intended as comments.
;
_shelx_estimated_absorpt_t_max 0.349
_shelx_estimated_absorpt_t_min 0.273
_olex2_refinement_description
;
1. Fixed Uiso
 At 1.2 times of:
  All C(H) groups
2. Uiso/Uaniso restraints and constraints
Uanis(O6W) \\sim Ueq: with sigma of 0.01 and sigma for terminal atoms of 0.02
3. Others
 Fixed Sof: La1(0.85) La1B(0.15) Mo1(0.75) Mo1B(0.25) Mo2(0.75) Mo2B(0.25)
 Mo3(0.75) Mo3B(0.25) Mo4(0.75) Mo4B(0.25) Mo6(0.75) Mo6B(0.25) Mo9(0.75)
 Mo9B(0.25)
 Fixed Uiso: O7W(0.05741) O8W(0.06)
4.a Aromatic/amide H refined with riding coordinates:
 C1(H1), C2(H2), C3(H3), C4(H4), C7(H7), C8(H8), C9(H9), C10(H10), C13(H13),
 C14(H14), C15(H15), C16(H16), C19(H19), C20(H20), C21(H21), C22(H22), C25(H25),
  C26(H26), C27(H27), C28(H28)
;
_olex2_submission_special_instructions 'No special instructions were received'

loop_
_space_group_symop_operation_xyz
'x, y, z'
'-x, y+1/2, -z+1/2'
'-x, -y, -z'
'x, -y-1/2, z-1/2'

loop_
_atom_site_label
_atom_site_type_symbol
_atom_site_fract_x
_atom_site_fract_y
_atom_site_fract_z
_atom_site_U_iso_or_equiv
_atom_site_adp_type
_atom_site_occupancy
_atom_site_site_symmetry_order
_atom_site_calc_flag
_atom_site_refinement_flags_posn
_atom_site_refinement_flags_adp
_atom_site_refinement_flags_occupancy
La1 La 0.20907(3) 0.34568(5) 0.46654(2) 0.02027(13) Uani 0.85 1 d . . .
La1B La 0.21496(14) 0.2957(2) 0.47444(9) 0.0114(6) Uiso 0.15 1 d . . .
Ge1 Ge 0.25665(4) 0.00756(5) 0.26592(2) 0.01580(17) Uani 1 1 d . . .
Mo1 Mo 0.43735(5) -0.04051(9) 0.27625(3) 0.0266(2) Uani 0.75 1 d . . .
Mo1B Mo 0.42835(15) -0.0839(2) 0.27094(10) 0.0152(7) Uiso 0.25 1 d . . .
Mo2 Mo 0.07839(5) 0.05760(9) 0.26851(3) 0.0199(2) Uani 0.75 1 d . . .
Mo2B Mo 0.08655(15) 0.0964(2) 0.26141(10) 0.0104(7) Uiso 0.25 1 d . . .
Mo3 Mo 0.38996(5) 0.08854(7) 0.36023(4) 0.0248(2) Uani 0.75 1 d . . .
Mo3B Mo 0.40320(16) 0.0912(2) 0.34267(10) 0.0138(8) Uiso 0.25 1 d . . .
Mo4 Mo 0.17116(5) 0.16436(7) 0.18046(4) 0.0207(2) Uani 0.75 1 d . . .
Mo4B Mo 0.18099(14) 0.14396(19) 0.16317(10) 0.0104(7) Uiso 0.25 1 d . . .
Mo5 Mo 0.35047(4) -0.13554(5) 0.35555(2) 0.02973(18) Uani 1 1 d . . .
Mo6 Mo 0.17153(6) -0.05883(6) 0.35975(4) 0.0217(2) Uani 0.75 1 d . . .
Mo6B Mo 0.14999(15) -0.0666(2) 0.34172(10) 0.0125(7) Uiso 0.25 1 d . . .
Mo7 Mo 0.33746(4) 0.09300(5) 0.17572(2) 0.02957(18) Uani 1 1 d . . .
Mo8 Mo 0.20272(4) -0.22789(5) 0.26468(2) 0.02902(17) Uani 1 1 d . . .
Mo9 Mo 0.29861(5) -0.16304(7) 0.18936(4) 0.0224(2) Uani 0.75 1 d . . .
Mo9B Mo 0.28186(15) -0.1471(2) 0.17044(10) 0.0151(8) Uiso 0.25 1 d . . .
Mo10 Mo 0.12830(4) -0.09131(5) 0.17602(2) 0.02659(17) Uani 1 1 d . . .
Mo11 Mo 0.30657(4) 0.24199(5) 0.25681(2) 0.02537(17) Uani 1 1 d . . .
Mo12 Mo 0.20671(4) 0.16256(5) 0.34724(2) 0.02585(17) Uani 1 1 d . . .
Cu1 Cu -0.08331(5) 0.26950(7) 0.49214(3) 0.0262(2) Uani 1 1 d . . .
Cu2 Cu 0.500000 0.500000 0.500000 0.0245(3) Uani 1 2 d S T P
Cu3 Cu 0.25344(5) 0.50355(7) 0.27721(4) 0.0343(3) Uani 1 1 d . . .
N1 N -0.0791(3) 0.3247(4) 0.5547(2) 0.0239(14) Uani 1 1 d . . .
N2 N -0.0844(3) 0.2051(4) 0.4320(2) 0.0241(14) Uani 1 1 d . . .
N3 N 0.4916(3) 0.4497(4) 0.4354(2) 0.0244(14) Uani 1 1 d . . .
N4 N 0.3434(4) 0.5691(4) 0.2836(3) 0.0362(18) Uani 1 1 d . . .
N5 N 0.1641(3) 0.4369(5) 0.2697(2) 0.0323(16) Uani 1 1 d . . .
N6 N 0.3580(5) 0.7661(6) 0.0351(3) 0.060(2) Uani 1 1 d . . .
O1W O -0.0342(4) 0.1161(5) 0.5396(3) 0.061(2) Uani 1 1 d . . .
O2W O -0.1353(4) 0.4105(4) 0.45360(19) 0.0492(18) Uani 1 1 d . . .
O3W O 0.4495(4) 0.6493(5) 0.4731(3) 0.067(2) Uani 1 1 d . . .
O4W O 0.2449(4) 0.5142(5) 0.4845(3) 0.0561(18) Uani 1 1 d . . .
O5W O 0.3024(3) 0.3663(5) 0.5413(2) 0.0500(18) Uani 1 1 d . . .
O6W O 0.1059(4) 0.4465(6) 0.4814(4) 0.090(3) Uani 1 1 d . U .
O7W O 0.1738(4) 0.3048(5) 0.5449(2) 0.057 Uiso 1 1 d . . .
O8W O 0.2608(4) 0.1872(5) 0.4855(2) 0.060 Uiso 1 1 d . . .
O9W O 1.1120(5) 1.3638(7) 0.0554(3) 0.096(3) Uani 1 1 d . . .
O10W O -0.2500(8) 0.0645(9) 0.4775(5) 0.165(6) Uani 1 1 d . . .
O11W O 0.7225(4) 0.4057(6) 0.4332(3) 0.073(2) Uani 1 1 d . . .
O12W O 0.6850(3) 1.0950(4) 0.0776(2) 0.0461(16) Uani 1 1 d . . .
O13W O 1.2297(6) 1.3874(7) 0.1286(3) 0.104(3) Uani 1 1 d . . .
O1 O 0.5137(3) -0.0818(6) 0.2642(2) 0.059(2) Uani 1 1 d . . .
O2 O 0.3367(2) -0.0156(3) 0.30301(17) 0.0194(11) Uani 1 1 d . . .
O3 O 0.3573(2) 0.2131(3) 0.20940(16) 0.0198(11) Uani 1 1 d . . .
O4 O 0.2658(2) 0.0992(3) 0.22915(15) 0.0184(10) Uani 1 1 d . . .
O5 O 0.2526(3) 0.1432(4) 0.14215(16) 0.0251(12) Uani 1 1 d . . .
O6 O 0.1952(2) 0.0361(3) 0.29967(15) 0.0164(10) Uani 1 1 d . . .
O7 O 0.0779(3) -0.0150(4) 0.31767(18) 0.0262(12) Uani 1 1 d . . .
O8 O 0.3078(2) -0.0314(3) 0.16342(16) 0.0214(11) Uani 1 1 d . . .
O9 O 0.3695(3) 0.1784(3) 0.30340(17) 0.0241(12) Uani 1 1 d . . .
O10 O 0.1629(3) -0.1577(3) 0.30665(17) 0.0230(11) Uani 1 1 d . . .
O11 O 0.2390(2) 0.2257(3) 0.29960(15) 0.0183(10) Uani 1 1 d . . .
O12 O 0.1132(3) 0.1637(3) 0.31408(16) 0.0211(11) Uani 1 1 d . . .
O13 O 0.4050(3) 0.0395(4) 0.22857(17) 0.0256(12) Uani 1 1 d . . .
O14 O 0.2056(3) 0.2457(4) 0.38894(16) 0.0255(12) Uani 1 1 d . . .
O15 O 0.1874(3) -0.3387(4) 0.27905(18) 0.0290(12) Uani 1 1 d . . .
O16 O 0.2284(2) -0.0894(3) 0.23232(17) 0.0204(11) Uani 1 1 d . . .
O17 O 0.3727(3) -0.1352(4) 0.23260(19) 0.0288(12) Uani 1 1 d . . .
O18 O 0.3033(3) 0.1190(3) 0.36718(16) 0.0237(11) Uani 1 1 d . . .
O19 O 0.1275(3) -0.2052(3) 0.21383(17) 0.0218(11) Uani 1 1 d . . .
O20 O 0.1797(3) 0.0572(3) 0.38440(16) 0.0217(11) Uani 1 1 d . . .
O21 O 0.1202(2) 0.1442(3) 0.22260(17) 0.0223(11) Uani 1 1 d . . .
O22 O 0.1517(2) 0.0304(3) 0.16036(16) 0.0208(11) Uani 1 1 d . . .
O23 O 0.2630(3) -0.0889(3) 0.37111(17) 0.0224(11) Uani 1 1 d . . .
O24 O 0.1170(3) 0.2149(4) 0.1331(2) 0.0443(17) Uani 1 1 d . . .
O25 O 0.1329(3) -0.1177(4) 0.3973(2) 0.0418(16) Uani 1 1 d . . .
O26 O 0.0866(2) -0.0296(3) 0.22427(16) 0.0190(11) Uani 1 1 d . . .
O27 O 0.2234(2) 0.2632(3) 0.20690(17) 0.0220(11) Uani 1 1 d . . .
O28 O 0.4632(3) 0.0394(4) 0.3234(2) 0.0347(14) Uani 1 1 d . . .
O29 O 0.2618(3) -0.2565(3) 0.21801(18) 0.0253(12) Uani 1 1 d . . .
O30 O 0.3759(3) -0.2138(4) 0.39882(18) 0.0347(14) Uani 1 1 d . . .
O31 O 0.2926(2) -0.2049(3) 0.30893(17) 0.0214(11) Uani 1 1 d . . .
O32 O 0.4287(3) -0.1401(4) 0.32528(18) 0.0272(12) Uani 1 1 d . . .
O33 O 0.0569(3) -0.1107(4) 0.13374(17) 0.0277(12) Uani 1 1 d . . .
O34 O 0.3897(3) 0.1094(4) 0.13647(17) 0.0284(12) Uani 1 1 d . . .
O35 O -0.0045(3) 0.0968(5) 0.25227(19) 0.0447(17) Uani 1 1 d . . .
O36 O 0.4461(3) 0.1543(4) 0.3966(2) 0.0506(18) Uani 1 1 d . . .
O37 O 0.3955(3) -0.0243(4) 0.38917(17) 0.0259(12) Uani 1 1 d . . .
O38 O 0.1976(3) -0.1457(4) 0.14767(17) 0.0263(12) Uani 1 1 d . . .
O39 O 0.3281(3) 0.3546(3) 0.26871(18) 0.0262(12) Uani 1 1 d . . .
O40 O 0.3306(3) -0.2194(4) 0.1458(2) 0.0487(18) Uani 1 1 d . . .
O41 O -0.2530(3) 0.2484(4) 0.54687(19) 0.0320(13) Uani 1 1 d . . .
O42 O -0.1776(3) 0.2322(4) 0.49892(18) 0.0318(13) Uani 1 1 d . . .
O43 O 0.0136(3) 0.3020(4) 0.48543(19) 0.0338(14) Uani 1 1 d . . .
O44 O 0.0928(3) 0.2664(5) 0.4429(2) 0.0499(19) Uani 1 1 d . . .
O45 O 0.4061(3) 0.4427(4) 0.49481(16) 0.0253(12) Uani 1 1 d . . .
O46 O 0.3241(3) 0.3654(4) 0.44370(18) 0.0297(13) Uani 1 1 d . . .
O47 O 0.3170(4) 0.5524(6) 0.1597(3) 0.069(2) Uani 1 1 d . . .
O48 O 0.2514(3) 0.5086(5) 0.2111(2) 0.0459(16) Uani 1 1 d . . .
O49 O 0.2504(3) 0.4933(4) 0.3450(2) 0.0361(14) Uani 1 1 d . . .
O50 O 0.1833(3) 0.4386(4) 0.3934(2) 0.0428(15) Uani 1 1 d . . .
C1 C -0.0254(4) 0.3673(6) 0.5826(3) 0.0314(19) Uani 1 1 d . . .
H1 H 0.015960 0.379493 0.570813 0.038 Uiso 1 1 calc R . .
C2 C -0.0278(4) 0.3944(5) 0.6282(3) 0.0275(18) Uani 1 1 d . . .
H2 H 0.010753 0.426028 0.646920 0.033 Uiso 1 1 calc R . .
C3 C -0.0879(4) 0.3746(5) 0.6461(2) 0.0239(17) Uani 1 1 d . . .
H3 H -0.090251 0.390276 0.677677 0.029 Uiso 1 1 calc R . .
C4 C -0.1433(4) 0.3320(5) 0.6171(3) 0.0274(18) Uani 1 1 d . . .
H4 H -0.185113 0.318578 0.628195 0.033 Uiso 1 1 calc R . .
C5 C -0.1376(4) 0.3085(5) 0.5712(3) 0.0214(16) Uani 1 1 d . . .
C6 C -0.1944(4) 0.2599(6) 0.5380(3) 0.0264(17) Uani 1 1 d . . .
C7 C -0.1379(4) 0.1620(6) 0.4042(3) 0.036(2) Uani 1 1 d . . .
H7 H -0.182512 0.161650 0.412978 0.043 Uiso 1 1 calc R . .
C8 C -0.1304(4) 0.1181(7) 0.3634(3) 0.038(2) Uani 1 1 d . . .
H8 H -0.169737 0.089175 0.343955 0.045 Uiso 1 1 calc R . .
C9 C -0.0665(5) 0.1161(7) 0.3510(3) 0.039(2) Uani 1 1 d . . .
H9 H -0.060333 0.084646 0.323246 0.047 Uiso 1 1 calc R . .
C10 C -0.0105(5) 0.1609(6) 0.3795(3) 0.034(2) Uani 1 1 d . . .
H10 H 0.034601 0.161449 0.371421 0.040 Uiso 1 1 calc R . .
C11 C -0.0218(4) 0.2043(5) 0.4195(3) 0.0249(17) Uani 1 1 d . . .
C12 C 0.0333(4) 0.2606(6) 0.4514(3) 0.0313(19) Uani 1 1 d . . .
C13 C 0.5390(4) 0.4531(6) 0.4078(3) 0.0296(19) Uani 1 1 d . . .
H13 H 0.582542 0.483751 0.418684 0.036 Uiso 1 1 calc R . .
C14 C 0.5256(4) 0.4125(6) 0.3633(3) 0.034(2) Uani 1 1 d . . .
H14 H 0.559793 0.415097 0.343931 0.040 Uiso 1 1 calc R . .
C15 C 0.4622(4) 0.3683(6) 0.3475(3) 0.0302(19) Uani 1 1 d . . .
H15 H 0.452459 0.340062 0.317213 0.036 Uiso 1 1 calc R . .
C16 C 0.4135(4) 0.3657(5) 0.3759(3) 0.0246(17) Uani 1 1 d . . .
H16 H 0.369130 0.337097 0.365334 0.030 Uiso 1 1 calc R . .
C17 C 0.4302(4) 0.4056(5) 0.4206(3) 0.0207(16) Uani 1 1 d . . .
C18 C 0.3827(4) 0.4044(5) 0.4553(3) 0.0237(17) Uani 1 1 d . . .
C19 C 0.3864(5) 0.5992(6) 0.3227(4) 0.046(2) Uani 1 1 d . . .
H19 H 0.375043 0.587975 0.352628 0.055 Uiso 1 1 calc R . .
C20 C 0.4487(5) 0.6477(6) 0.3197(4) 0.050(3) Uani 1 1 d . . .
H20 H 0.479122 0.669040 0.347521 0.061 Uiso 1 1 calc R . .
C21 C 0.4650(5) 0.6638(7) 0.2761(5) 0.056(3) Uani 1 1 d . . .
H21 H 0.506628 0.696415 0.273530 0.067 Uiso 1 1 calc R . .
C22 C 0.4210(5) 0.6325(7) 0.2369(4) 0.054(3) Uani 1 1 d . . .
H22 H 0.431168 0.643211 0.206564 0.065 Uiso 1 1 calc R . .
C23 C 0.3606(4) 0.5844(6) 0.2416(3) 0.038(2) Uani 1 1 d . . .
C24 C 0.3084(5) 0.5477(7) 0.2009(4) 0.049(3) Uani 1 1 d . . .
C25 C 0.1228(4) 0.4095(6) 0.2296(3) 0.033(2) Uani 1 1 d . . .
H25 H 0.136185 0.422983 0.200451 0.040 Uiso 1 1 calc R . .
C26 C 0.0609(5) 0.3619(6) 0.2293(4) 0.041(2) Uani 1 1 d . . .
H26 H 0.032505 0.342099 0.200426 0.049 Uiso 1 1 calc R . .
C27 C 0.0412(5) 0.3436(6) 0.2712(3) 0.038(2) Uani 1 1 d . . .
H27 H -0.001220 0.311084 0.271666 0.045 Uiso 1 1 calc R . .
C28 C 0.0830(4) 0.3726(6) 0.3127(3) 0.036(2) Uani 1 1 d . . .
H28 H 0.069871 0.361212 0.342138 0.043 Uiso 1 1 calc R . .
C29 C 0.1442(4) 0.4185(5) 0.3105(3) 0.032(2) Uani 1 1 d . . .
C30 C 0.1951(5) 0.4516(6) 0.3529(3) 0.036(2) Uani 1 1 d . . .

loop_
_atom_site_aniso_label
_atom_site_aniso_U_11
_atom_site_aniso_U_22
_atom_site_aniso_U_33
_atom_site_aniso_U_23
_atom_site_aniso_U_13
_atom_site_aniso_U_12
La1 0.0150(3) 0.0305(4) 0.0159(2) -0.0048(2) 0.00434(19) -0.0048(2)
Ge1 0.0122(4) 0.0140(4) 0.0214(4) 0.0025(3) 0.0038(3) 0.0012(3)
Mo1 0.0141(5) 0.0379(7) 0.0285(5) 0.0084(5) 0.0055(4) 0.0066(5)
Mo2 0.0142(5) 0.0264(6) 0.0189(5) -0.0043(4) 0.0028(3) 0.0036(4)
Mo3 0.0184(5) 0.0207(5) 0.0307(6) 0.0038(4) -0.0065(5) -0.0002(4)
Mo4 0.0161(5) 0.0178(5) 0.0256(5) 0.0054(4) -0.0022(4) 0.0002(4)
Mo5 0.0287(4) 0.0297(4) 0.0268(4) 0.0130(3) -0.0043(3) -0.0061(3)
Mo6 0.0264(6) 0.0155(5) 0.0267(6) 0.0044(4) 0.0134(5) 0.0016(4)
Mo7 0.0448(5) 0.0239(4) 0.0259(4) 0.0035(3) 0.0211(3) 0.0023(3)
Mo8 0.0377(4) 0.0164(4) 0.0298(4) 0.0044(3) -0.0010(3) -0.0065(3)
Mo9 0.0222(5) 0.0185(5) 0.0305(6) 0.0006(4) 0.0149(5) 0.0037(4)
Mo10 0.0326(4) 0.0201(4) 0.0227(3) -0.0068(3) -0.0051(3) 0.0049(3)
Mo11 0.0395(4) 0.0156(3) 0.0237(3) 0.0001(3) 0.0126(3) -0.0060(3)
Mo12 0.0335(4) 0.0259(4) 0.0207(3) -0.0092(3) 0.0115(3) -0.0123(3)
Cu1 0.0197(5) 0.0325(6) 0.0276(5) -0.0086(4) 0.0079(4) -0.0055(4)
Cu2 0.0163(7) 0.0361(8) 0.0202(6) -0.0004(6) 0.0014(5) -0.0101(6)
Cu3 0.0272(6) 0.0254(6) 0.0462(6) 0.0081(5) -0.0030(4) 0.0014(4)
N1 0.021(3) 0.025(4) 0.025(3) -0.003(3) 0.003(3) 0.002(3)
N2 0.014(3) 0.026(4) 0.033(3) 0.000(3) 0.006(3) -0.003(3)
N3 0.022(3) 0.027(4) 0.023(3) 0.004(3) 0.001(3) -0.005(3)
N4 0.026(4) 0.015(4) 0.067(5) 0.000(3) 0.007(4) 0.009(3)
N5 0.027(4) 0.023(4) 0.045(4) 0.000(3) 0.003(3) 0.005(3)
N6 0.057(6) 0.063(6) 0.052(5) -0.002(5) -0.006(4) 0.004(5)
O1W 0.057(5) 0.053(5) 0.078(5) 0.013(4) 0.027(4) 0.002(4)
O2W 0.095(5) 0.027(3) 0.026(3) 0.006(3) 0.013(3) 0.004(3)
O3W 0.051(5) 0.054(5) 0.083(5) 0.030(4) -0.020(4) -0.003(4)
O4W 0.053(4) 0.045(4) 0.074(5) -0.001(4) 0.021(4) -0.007(3)
O5W 0.046(4) 0.069(5) 0.028(3) -0.001(3) -0.009(3) -0.015(3)
O6W 0.062(5) 0.076(6) 0.147(8) -0.054(6) 0.060(5) -0.021(4)
O9W 0.092(7) 0.099(8) 0.091(6) 0.006(6) 0.003(5) 0.007(6)
O10W 0.218(16) 0.087(9) 0.175(13) -0.032(9) 0.001(11) -0.049(9)
O11W 0.081(6) 0.061(5) 0.073(5) -0.011(4) 0.004(4) 0.007(4)
O12W 0.036(4) 0.038(4) 0.060(4) -0.010(3) -0.005(3) 0.001(3)
O13W 0.117(8) 0.091(7) 0.096(7) -0.005(6) 0.004(6) -0.020(6)
O1 0.021(3) 0.117(7) 0.040(4) 0.021(4) 0.008(3) 0.026(4)
O2 0.013(2) 0.017(3) 0.029(3) 0.008(2) 0.005(2) 0.004(2)
O3 0.015(3) 0.020(3) 0.024(3) 0.006(2) 0.001(2) -0.005(2)
O4 0.016(3) 0.020(3) 0.018(2) 0.002(2) -0.0005(19) -0.001(2)
O5 0.031(3) 0.024(3) 0.018(2) 0.006(2) -0.001(2) -0.006(2)
O6 0.015(2) 0.015(3) 0.020(2) -0.005(2) 0.0048(19) 0.003(2)
O7 0.020(3) 0.026(3) 0.036(3) -0.014(2) 0.014(2) -0.006(2)
O8 0.018(3) 0.021(3) 0.025(3) -0.001(2) 0.005(2) 0.000(2)
O9 0.021(3) 0.020(3) 0.029(3) 0.006(2) -0.001(2) -0.004(2)
O10 0.020(3) 0.017(3) 0.035(3) 0.002(2) 0.011(2) 0.003(2)
O11 0.021(3) 0.015(3) 0.018(2) 0.002(2) 0.001(2) -0.002(2)
O12 0.023(3) 0.019(3) 0.020(2) -0.006(2) 0.000(2) 0.007(2)
O13 0.017(3) 0.034(3) 0.025(3) 0.003(2) 0.000(2) -0.005(2)
O14 0.038(3) 0.024(3) 0.015(2) -0.005(2) 0.008(2) -0.006(2)
O15 0.033(3) 0.016(3) 0.036(3) 0.002(2) 0.003(2) 0.000(2)
O16 0.019(3) 0.016(3) 0.028(3) -0.004(2) 0.009(2) 0.001(2)
O17 0.027(3) 0.022(3) 0.041(3) 0.011(2) 0.016(2) 0.010(2)
O18 0.022(3) 0.022(3) 0.023(3) 0.006(2) -0.007(2) 0.000(2)
O19 0.023(3) 0.016(3) 0.028(3) -0.004(2) 0.009(2) -0.003(2)
O20 0.025(3) 0.018(3) 0.021(3) 0.005(2) 0.003(2) 0.001(2)
O21 0.015(3) 0.018(3) 0.031(3) -0.006(2) -0.004(2) 0.001(2)
O22 0.017(3) 0.021(3) 0.025(3) 0.000(2) 0.006(2) 0.000(2)
O23 0.029(3) 0.015(3) 0.024(3) 0.003(2) 0.009(2) 0.000(2)
O24 0.025(3) 0.032(3) 0.064(4) 0.020(3) -0.019(3) -0.009(3)
O25 0.055(4) 0.021(3) 0.063(4) 0.011(3) 0.043(3) 0.003(3)
O26 0.017(3) 0.021(3) 0.021(2) -0.001(2) 0.008(2) -0.003(2)
O27 0.018(3) 0.019(3) 0.027(3) 0.005(2) 0.001(2) 0.001(2)
O28 0.018(3) 0.039(4) 0.044(3) 0.021(3) -0.002(2) 0.000(2)
O29 0.022(3) 0.016(3) 0.041(3) -0.003(2) 0.017(2) 0.002(2)
O30 0.038(3) 0.035(3) 0.029(3) 0.013(3) 0.002(2) 0.002(3)
O31 0.019(3) 0.017(3) 0.030(3) 0.001(2) 0.008(2) 0.005(2)
O32 0.020(3) 0.029(3) 0.033(3) 0.010(2) 0.007(2) 0.011(2)
O33 0.032(3) 0.022(3) 0.027(3) -0.007(2) 0.002(2) -0.001(2)
O34 0.038(3) 0.026(3) 0.023(3) 0.002(2) 0.011(2) -0.006(2)
O35 0.024(3) 0.080(5) 0.027(3) -0.025(3) 0.000(2) 0.014(3)
O36 0.034(4) 0.030(4) 0.074(5) 0.007(3) -0.023(3) -0.004(3)
O37 0.018(3) 0.028(3) 0.028(3) 0.002(2) -0.002(2) 0.004(2)
O38 0.028(3) 0.026(3) 0.029(3) -0.008(2) 0.015(2) -0.003(2)
O39 0.025(3) 0.020(3) 0.033(3) 0.002(2) 0.006(2) -0.006(2)
O40 0.052(4) 0.028(3) 0.080(5) -0.013(3) 0.047(4) -0.004(3)
O41 0.020(3) 0.044(4) 0.035(3) 0.001(3) 0.011(2) -0.004(3)
O42 0.027(3) 0.039(3) 0.031(3) -0.006(3) 0.010(2) -0.006(3)
O43 0.023(3) 0.043(4) 0.038(3) -0.013(3) 0.011(2) -0.015(3)
O44 0.020(3) 0.083(5) 0.052(4) -0.037(4) 0.021(3) -0.026(3)
O45 0.020(3) 0.037(3) 0.017(3) -0.002(2) 0.001(2) -0.009(2)
O46 0.015(3) 0.037(3) 0.036(3) -0.006(3) 0.003(2) -0.009(2)
O47 0.064(5) 0.088(6) 0.062(5) 0.004(4) 0.028(4) 0.008(4)
O48 0.045(4) 0.048(4) 0.045(4) 0.010(3) 0.008(3) 0.020(3)
O49 0.031(3) 0.028(3) 0.046(3) 0.005(3) 0.000(3) -0.004(3)
O50 0.035(4) 0.030(3) 0.063(4) 0.003(3) 0.007(3) 0.001(3)
C1 0.029(5) 0.038(5) 0.027(4) -0.003(4) 0.007(3) -0.003(4)
C2 0.030(4) 0.023(4) 0.029(4) -0.002(3) 0.004(3) 0.000(3)
C3 0.025(4) 0.027(4) 0.020(4) 0.000(3) 0.004(3) 0.003(3)
C4 0.029(4) 0.027(4) 0.027(4) 0.007(3) 0.007(3) 0.005(3)
C5 0.018(4) 0.017(4) 0.029(4) 0.001(3) 0.006(3) 0.003(3)
C6 0.021(4) 0.032(5) 0.028(4) 0.002(3) 0.012(3) 0.001(3)
C7 0.022(4) 0.039(5) 0.045(5) -0.002(4) 0.004(4) -0.003(4)
C8 0.029(5) 0.057(6) 0.027(4) -0.009(4) 0.004(4) -0.012(4)
C9 0.036(5) 0.049(6) 0.031(4) -0.015(4) 0.003(4) -0.011(4)
C10 0.034(5) 0.037(5) 0.033(4) -0.010(4) 0.014(4) -0.009(4)
C11 0.023(4) 0.023(4) 0.031(4) -0.005(3) 0.010(3) -0.007(3)
C12 0.027(5) 0.036(5) 0.032(4) -0.012(4) 0.010(4) -0.003(4)
C13 0.016(4) 0.045(5) 0.027(4) 0.000(4) 0.002(3) -0.008(4)
C14 0.026(5) 0.045(5) 0.032(4) -0.002(4) 0.010(3) 0.005(4)
C15 0.023(4) 0.040(5) 0.026(4) -0.004(4) 0.001(3) 0.001(4)
C16 0.013(4) 0.020(4) 0.038(4) -0.006(3) 0.000(3) 0.002(3)
C17 0.012(4) 0.017(4) 0.030(4) 0.001(3) -0.003(3) -0.001(3)
C18 0.018(4) 0.026(4) 0.026(4) 0.005(3) 0.000(3) -0.001(3)
C19 0.037(5) 0.027(5) 0.068(7) -0.003(5) 0.000(5) 0.013(4)
C20 0.023(5) 0.030(5) 0.096(8) -0.001(5) 0.005(5) 0.004(4)
C21 0.026(5) 0.034(6) 0.108(9) -0.002(6) 0.015(6) 0.005(4)
C22 0.043(6) 0.042(6) 0.085(8) 0.013(6) 0.031(6) 0.016(5)
C23 0.020(4) 0.030(5) 0.064(6) -0.004(4) 0.009(4) 0.010(4)
C24 0.041(6) 0.047(6) 0.064(7) 0.015(5) 0.019(5) 0.015(5)
C25 0.028(5) 0.026(5) 0.043(5) -0.001(4) -0.002(4) 0.008(4)
C26 0.029(5) 0.023(5) 0.065(6) -0.008(4) -0.006(4) 0.013(4)
C27 0.026(5) 0.019(4) 0.065(6) -0.008(4) 0.003(4) 0.005(3)
C28 0.031(5) 0.024(5) 0.055(6) 0.002(4) 0.012(4) 0.008(4)
C29 0.030(5) 0.011(4) 0.052(5) 0.004(4) 0.002(4) 0.011(3)
C30 0.035(5) 0.027(5) 0.048(5) 0.012(4) 0.018(4) 0.011(4)

loop_
_atom_type_symbol
_atom_type_description
_atom_type_scat_dispersion_real
_atom_type_scat_dispersion_imag
_atom_type_scat_source
C C 0.0033 0.0016 'International Tables Vol C Tables 4.2.6.8 and 6.1.1.4'
H H 0.0000 0.0000 'International Tables Vol C Tables 4.2.6.8 and 6.1.1.4'
N N 0.0061 0.0033 'International Tables Vol C Tables 4.2.6.8 and 6.1.1.4'
O O 0.0106 0.0060 'International Tables Vol C Tables 4.2.6.8 and 6.1.1.4'
Mo Mo -1.6832 0.6857 'International Tables Vol C Tables 4.2.6.8 and 6.1.1.4'
Ge Ge 0.1547 1.8001 'International Tables Vol C Tables 4.2.6.8 and 6.1.1.4'
Cu Cu 0.3201 1.2651 'International Tables Vol C Tables 4.2.6.8 and 6.1.1.4'
La La -0.2871 2.4523 'International Tables Vol C Tables 4.2.6.8 and 6.1.1.4'

loop_
_geom_angle_atom_site_label_1
_geom_angle_atom_site_label_2
_geom_angle_atom_site_label_3
_geom_angle
_geom_angle_site_symmetry_1
_geom_angle_site_symmetry_3
La1B La1 O4W 145.6(3) . .
La1B La1 O5W 79.4(3) . .
La1B La1 O6W 124.1(3) . .
La1B La1 O7W 64.3(3) . .
La1B La1 O8W 16.2(3) . .
La1B La1 O14 73.5(2) . .
La1B La1 O44 73.9(3) . .
La1B La1 O46 95.7(3) . .
La1B La1 O50 140.0(3) . .
O4W La1 O6W 67.7(2) . .
O4W La1 O7W 98.5(2) . .
O4W La1 O14 130.42(19) . .
O5W La1 O4W 66.2(2) . .
O5W La1 O6W 103.8(3) . .
O5W La1 O7W 63.0(2) . .
O5W La1 O14 132.5(2) . .
O6W La1 O14 123.7(2) . .
O7W La1 O6W 68.2(3) . .
O7W La1 O14 131.0(2) . .
O8W La1 O4W 137.7(2) . .
O8W La1 O5W 74.5(2) . .
O8W La1 O6W 140.0(3) . .
O8W La1 O7W 76.3(2) . .
O8W La1 O14 68.6(2) . .
O44 La1 O4W 133.3(2) . .
O44 La1 O5W 137.4(2) . .
O44 La1 O6W 67.2(2) . .
O44 La1 O7W 75.6(2) . .
O44 La1 O8W 86.9(2) . .
O44 La1 O14 69.57(17) . .
O46 La1 O4W 73.7(2) . .
O46 La1 O5W 71.62(19) . .
O46 La1 O6W 139.0(2) . .
O46 La1 O7W 132.7(2) . .
O46 La1 O8W 79.6(2) . .
O46 La1 O14 73.10(16) . .
O46 La1 O44 142.67(18) . .
O50 La1 O4W 70.1(2) . .
O50 La1 O5W 130.8(2) . .
O50 La1 O6W 78.8(3) . .
O50 La1 O7W 146.9(2) . .
O50 La1 O8W 133.2(2) . .
O50 La1 O14 66.59(18) . .
O50 La1 O44 89.7(2) . .
O50 La1 O46 75.46(19) . .
La1 La1B O5W 83.5(3) . .
La1 La1B O7W 98.8(3) . .
La1 La1B O8W 157.1(4) . .
La1 La1B O14 89.9(3) . .
La1 La1B O44 88.5(3) . .
La1 La1B O46 67.8(2) . .
O5W La1B O14 140.1(2) . .
O5W La1B O46 69.1(2) . .
O7W La1B O5W 66.6(2) . .
O7W La1B O14 153.1(2) . .
O7W La1B O44 81.8(2) . .
O7W La1B O46 134.9(2) . .
O8W La1B O5W 88.8(3) . .
O8W La1B O7W 97.8(3) . .
O8W La1B O14 82.3(3) . .
O8W La1B O44 109.4(3) . .
O8W La1B O46 89.3(3) . .
O14 La1B O46 71.93(18) . .
O44 La1B O5W 145.7(2) . .
O44 La1B O14 72.93(19) . .
O44 La1B O46 137.1(2) . .
O4 Ge1 O2 109.8(2) . .
O4 Ge1 O6 109.4(2) . .
O4 Ge1 O16 109.3(2) . .
O6 Ge1 O2 109.2(2) . .
O16 Ge1 O2 109.8(2) . .
O16 Ge1 O6 109.3(2) . .
Mo1B Mo1 Mo3B 134.2(3) . .
Mo1B Mo1 O1 79.8(4) . .
Mo1B Mo1 O2 91.3(3) . .
Mo1B Mo1 O13 112.9(3) . .
Mo1B Mo1 O17 31.1(3) . .
Mo1B Mo1 O28 144.5(3) . .
Mo1B Mo1 O32 56.1(3) . .
O1 Mo1 Mo3B 134.1(3) . .
O1 Mo1 O2 166.5(3) . .
O1 Mo1 O13 104.6(3) . .
O1 Mo1 O17 95.3(3) . .
O1 Mo1 O28 105.0(3) . .
O1 Mo1 O32 95.3(3) . .
O2 Mo1 Mo3B 48.54(14) . .
O13 Mo1 Mo3B 89.90(18) . .
O13 Mo1 O2 88.1(2) . .
O13 Mo1 O17 83.0(2) . .
O13 Mo1 O32 155.4(2) . .
O17 Mo1 Mo3B 129.94(15) . .
O17 Mo1 O2 81.63(19) . .
O28 Mo1 Mo3B 29.16(18) . .
O28 Mo1 O2 76.6(2) . .
O28 Mo1 O13 100.1(2) . .
O28 Mo1 O17 157.8(2) . .
O28 Mo1 O32 88.3(2) . .
O32 Mo1 Mo3B 86.38(16) . .
O32 Mo1 O2 71.33(18) . .
O32 Mo1 O17 80.8(2) . .
Mo1 Mo1B Mo5 100.7(3) . .
Mo1 Mo1B O1 77.9(4) . .
Mo1 Mo1B O2 72.6(3) . .
Mo1 Mo1B O13 50.7(3) . .
Mo1 Mo1B O17 136.4(4) . .
Mo1 Mo1B O28 26.2(3) . .
Mo1 Mo1B O32 105.8(4) . .
O1 Mo1B Mo5 134.9(2) . .
O1 Mo1B O2 148.9(3) . .
O1 Mo1B O13 91.2(3) . .
O1 Mo1B O28 84.2(3) . .
O1 Mo1B O32 106.1(3) . .
O2 Mo1B Mo5 45.23(12) . .
O13 Mo1B Mo5 123.14(18) . .
O13 Mo1B O2 77.9(2) . .
O13 Mo1B O28 75.3(2) . .
O17 Mo1B Mo5 93.8(2) . .
O17 Mo1B O1 118.4(4) . .
O17 Mo1B O2 90.3(3) . .
O17 Mo1B O13 87.0(3) . .
O17 Mo1B O28 151.9(3) . .
O17 Mo1B O32 107.1(3) . .
O28 Mo1B Mo5 78.52(15) . .
O28 Mo1B O2 64.98(19) . .
O32 Mo1B Mo5 30.06(17) . .
O32 Mo1B O2 73.3(2) . .
O32 Mo1B O13 147.9(3) . .
O32 Mo1B O28 79.7(2) . .
Mo2B Mo2 Mo6B 132.2(3) . .
Mo2B Mo2 O6 87.4(3) . .
Mo2B Mo2 O7 146.5(3) . .
Mo2B Mo2 O12 58.1(3) . .
Mo2B Mo2 O21 26.9(3) . .
Mo2B Mo2 O26 108.7(3) . .
Mo2B Mo2 O35 84.2(4) . .
O6 Mo2 Mo6B 48.44(13) . .
O7 Mo2 Mo6B 29.27(17) . .
O7 Mo2 O6 76.5(2) . .
O7 Mo2 O12 88.7(2) . .
O7 Mo2 O21 157.7(2) . .
O7 Mo2 O26 100.0(2) . .
O12 Mo2 Mo6B 86.57(15) . .
O12 Mo2 O6 70.83(17) . .
O12 Mo2 O21 81.04(19) . .
O21 Mo2 Mo6B 129.59(14) . .
O21 Mo2 O6 81.48(17) . .
O26 Mo2 Mo6B 89.55(16) . .
O26 Mo2 O6 87.99(19) . .
O26 Mo2 O12 154.7(2) . .
O26 Mo2 O21 82.3(2) . .
O35 Mo2 Mo6B 134.7(2) . .
O35 Mo2 O6 166.8(2) . .
O35 Mo2 O7 105.4(3) . .
O35 Mo2 O12 96.0(2) . .
O35 Mo2 O21 95.3(3) . .
O35 Mo2 O26 104.3(2) . .
Mo2 Mo2B Mo12 101.8(3) . .
Mo2 Mo2B O6 77.2(3) . .
Mo2 Mo2B O7 24.9(3) . .
Mo2 Mo2B O12 104.6(4) . .
Mo2 Mo2B O21 142.7(4) . .
Mo2 Mo2B O26 54.9(3) . .
Mo2 Mo2B O35 74.7(4) . .
O6 Mo2B Mo12 45.10(12) . .
O7 Mo2B Mo12 78.68(14) . .
O7 Mo2B O6 66.17(18) . .
O12 Mo2B Mo12 30.20(16) . .
O12 Mo2B O6 73.6(2) . .
O12 Mo2B O7 80.0(2) . .
O12 Mo2B O26 150.3(3) . .
O21 Mo2B Mo12 94.7(2) . .
O21 Mo2B O6 92.1(2) . .
O21 Mo2B O7 155.1(3) . .
O21 Mo2B O12 106.3(3) . .
O21 Mo2B O26 88.3(2) . .
O21 Mo2B O35 116.5(3) . .
O26 Mo2B Mo12 125.28(17) . .
O26 Mo2B O6 80.23(19) . .
O26 Mo2B O7 76.7(2) . .
O35 Mo2B Mo12 133.0(2) . .
O35 Mo2B O6 150.1(3) . .
O35 Mo2B O7 84.0(3) . .
O35 Mo2B O12 104.0(3) . .
O35 Mo2B O26 91.7(3) . .
Mo3B Mo3 O2 69.5(3) . .
Mo3B Mo3 O9 49.5(4) . .
Mo3B Mo3 O18 129.4(4) . .
Mo3B Mo3 O28 31.8(4) . .
Mo3B Mo3 O36 99.2(4) . .
Mo3B Mo3 O37 116.0(4) . .
O9 Mo3 O2 81.28(18) . .
O18 Mo3 O2 86.7(2) . .
O18 Mo3 O9 84.2(2) . .
O18 Mo3 O28 154.5(2) . .
O18 Mo3 O37 97.9(2) . .
O28 Mo3 O2 70.50(19) . .
O28 Mo3 O9 81.2(2) . .
O36 Mo3 O2 165.5(3) . .
O36 Mo3 O9 98.4(3) . .
O36 Mo3 O18 107.8(3) . .
O36 Mo3 O28 95.1(3) . .
O36 Mo3 O37 104.3(3) . .
O37 Mo3 O2 74.28(19) . .
O37 Mo3 O9 155.3(2) . .
O37 Mo3 O28 87.0(2) . .
Mo3 Mo3B Mo1 134.7(4) . .
Mo3 Mo3B O2 95.2(4) . .
Mo3 Mo3B O9 114.9(4) . .
Mo3 Mo3B O18 38.3(3) . .
Mo3 Mo3B O28 136.3(5) . .
Mo3 Mo3B O36 61.8(4) . .
Mo3 Mo3B O37 49.2(3) . .
O2 Mo3B Mo1 51.24(14) . .
O2 Mo3B O18 80.3(2) . .
O9 Mo3B Mo1 98.5(2) . .
O9 Mo3B O2 93.3(2) . .
O9 Mo3B O18 80.7(2) . .
O9 Mo3B O36 104.2(3) . .
O9 Mo3B O37 154.4(3) . .
O18 Mo3B Mo1 131.52(18) . .
O28 Mo3B Mo1 33.4(2) . .
O28 Mo3B O2 83.3(3) . .
O28 Mo3B O9 108.7(3) . .
O28 Mo3B O18 161.6(3) . .
O28 Mo3B O36 106.7(3) . .
O28 Mo3B O37 90.2(3) . .
O36 Mo3B Mo1 139.6(3) . .
O36 Mo3B O2 155.3(3) . .
O36 Mo3B O18 85.4(3) . .
O36 Mo3B O37 85.9(3) . .
O37 Mo3B Mo1 87.86(17) . .
O37 Mo3B O2 71.3(2) . .
O37 Mo3B O18 76.6(2) . .
Mo4B Mo4 O4 88.0(3) . .
Mo4B Mo4 O5 32.9(3) . .
Mo4B Mo4 O21 140.2(3) . .
Mo4B Mo4 O22 53.7(3) . .
Mo4B Mo4 O24 78.5(4) . .
Mo4B Mo4 O27 117.2(3) . .
O5 Mo4 O4 70.83(17) . .
O21 Mo4 O4 89.97(19) . .
O21 Mo4 O5 157.9(2) . .
O21 Mo4 O22 86.7(2) . .
O21 Mo4 O27 100.5(2) . .
O22 Mo4 O4 82.38(18) . .
O22 Mo4 O5 80.20(19) . .
O24 Mo4 O4 163.3(3) . .
O24 Mo4 O5 92.6(3) . .
O24 Mo4 O21 106.7(3) . .
O24 Mo4 O22 97.1(2) . .
O24 Mo4 O27 101.9(2) . .
O27 Mo4 O4 75.48(19) . .
O27 Mo4 O5 85.5(2) . .
O27 Mo4 O22 156.6(2) . .
Mo4 Mo4B Mo7 117.2(3) . .
Mo4 Mo4B O4 76.2(3) . .
Mo4 Mo4B O5 134.8(4) . .
Mo4 Mo4B O21 29.4(3) . .
Mo4 Mo4B O22 109.0(4) . .
Mo4 Mo4B O24 79.9(4) . .
Mo4 Mo4B O27 47.7(3) . .
O4 Mo4B Mo7 47.31(12) . .
O5 Mo4B Mo7 31.12(17) . .
O5 Mo4B O4 77.8(2) . .
O5 Mo4B O21 153.6(3) . .
O5 Mo4B O22 105.9(3) . .
O5 Mo4B O24 113.8(3) . .
O5 Mo4B O27 88.2(2) . .
O21 Mo4B Mo7 124.11(15) . .
O21 Mo4B O4 76.80(18) . .
O22 Mo4B Mo7 95.03(19) . .
O22 Mo4B O4 87.1(2) . .
O22 Mo4B O21 79.7(2) . .
O22 Mo4B O27 148.2(3) . .
O24 Mo4B Mo7 143.6(3) . .
O24 Mo4B O4 154.1(3) . .
O24 Mo4B O21 87.1(3) . .
O24 Mo4B O22 110.0(3) . .
O24 Mo4B O27 88.7(3) . .
O27 Mo4B Mo7 82.49(15) . .
O27 Mo4B O4 67.90(18) . .
O27 Mo4B O21 75.8(2) . .
O2 Mo5 Mo1B 47.73(13) . .
O23 Mo5 Mo1B 131.05(15) . .
O23 Mo5 O2 84.31(18) . .
O23 Mo5 O37 85.9(2) . .
O30 Mo5 Mo1B 127.5(2) . .
O30 Mo5 O2 168.6(2) . .
O30 Mo5 O23 101.4(2) . .
O30 Mo5 O31 103.0(2) . .
O30 Mo5 O32 100.1(2) . .
O30 Mo5 O37 98.0(2) . .
O31 Mo5 Mo1B 83.11(16) . .
O31 Mo5 O2 87.07(19) . .
O31 Mo5 O23 85.6(2) . .
O31 Mo5 O32 94.1(2) . .
O31 Mo5 O37 158.5(2) . .
O32 Mo5 Mo1B 27.78(15) . .
O32 Mo5 O2 73.63(19) . .
O32 Mo5 O23 157.9(2) . .
O32 Mo5 O37 86.5(2) . .
O37 Mo5 Mo1B 87.61(16) . .
O37 Mo5 O2 72.40(19) . .
Mo6B Mo6 O6 70.9(3) . .
Mo6B Mo6 O7 35.2(3) . .
Mo6B Mo6 O10 45.7(3) . .
Mo6B Mo6 O20 119.8(4) . .
Mo6B Mo6 O23 126.7(4) . .
Mo6B Mo6 O25 98.2(4) . .
O7 Mo6 O6 70.35(18) . .
O10 Mo6 O6 81.31(18) . .
O10 Mo6 O7 80.90(19) . .
O20 Mo6 O6 74.80(18) . .
O20 Mo6 O7 87.1(2) . .
O20 Mo6 O10 155.7(2) . .
O23 Mo6 O6 86.74(19) . .
O23 Mo6 O7 154.3(2) . .
O23 Mo6 O10 84.4(2) . .
O23 Mo6 O20 98.3(2) . .
O25 Mo6 O6 164.9(3) . .
O25 Mo6 O7 94.7(3) . .
O25 Mo6 O10 98.8(3) . .
O25 Mo6 O20 103.1(3) . .
O25 Mo6 O23 108.4(3) . .
Mo6 Mo6B Mo2 131.1(4) . .
Mo6 Mo6B O6 93.9(4) . .
Mo6 Mo6B O7 132.3(4) . .
Mo6 Mo6B O10 119.4(4) . .
Mo6 Mo6B O20 46.1(3) . .
Mo6 Mo6B O23 40.5(3) . .
Mo6 Mo6B O25 62.8(4) . .
O6 Mo6B Mo2 51.03(13) . .
O6 Mo6B O23 80.55(19) . .
O7 Mo6B Mo2 32.30(19) . .
O7 Mo6B O6 82.0(2) . .
O7 Mo6B O10 108.3(3) . .
O7 Mo6B O20 88.7(2) . .
O7 Mo6B O23 160.1(3) . .
O7 Mo6B O25 105.5(3) . .
O10 Mo6B Mo2 98.3(2) . .
O10 Mo6B O6 93.8(2) . .
O10 Mo6B O20 155.7(3) . .
O10 Mo6B O23 82.3(2) . .
O10 Mo6B O25 106.4(3) . .
O20 Mo6B Mo2 86.84(15) . .
O20 Mo6B O6 71.03(19) . .
O20 Mo6B O23 76.7(2) . .
O23 Mo6B Mo2 131.58(17) . .
O25 Mo6B Mo2 137.1(2) . .
O25 Mo6B O6 154.5(3) . .
O25 Mo6B O20 84.6(3) . .
O25 Mo6B O23 86.8(3) . .
O3 Mo7 Mo4B 86.66(15) . .
O3 Mo7 O4 73.65(18) . .
O4 Mo7 Mo4B 49.36(12) . .
O5 Mo7 Mo4B 26.47(16) . .
O5 Mo7 O3 89.1(2) . .
O5 Mo7 O4 75.22(19) . .
O5 Mo7 O8 93.6(2) . .
O5 Mo7 O13 158.9(2) . .
O8 Mo7 Mo4B 86.91(15) . .
O8 Mo7 O3 159.8(2) . .
O8 Mo7 O4 87.71(19) . .
O8 Mo7 O13 84.7(2) . .
O13 Mo7 Mo4B 132.60(15) . .
O13 Mo7 O3 85.7(2) . .
O13 Mo7 O4 83.71(18) . .
O34 Mo7 Mo4B 126.91(19) . .
O34 Mo7 O3 97.2(2) . .
O34 Mo7 O4 169.7(2) . .
O34 Mo7 O5 100.4(2) . .
O34 Mo7 O8 102.0(2) . .
O34 Mo7 O13 100.5(2) . .
O10 Mo8 O16 86.93(19) . .
O10 Mo8 O19 93.2(2) . .
O10 Mo8 O29 158.3(2) . .
O10 Mo8 O31 85.1(2) . .
O15 Mo8 O10 103.6(2) . .
O15 Mo8 O16 169.1(2) . .
O15 Mo8 O19 102.1(2) . .
O15 Mo8 O29 97.2(2) . .
O15 Mo8 O31 100.1(2) . .
O19 Mo8 O16 74.25(19) . .
O19 Mo8 O29 88.2(2) . .
O19 Mo8 O31 157.6(2) . .
O29 Mo8 O16 72.62(18) . .
O31 Mo8 O16 83.31(19) . .
O31 Mo8 O29 85.4(2) . .
Mo9B Mo9 O8 53.7(3) . .
Mo9B Mo9 O16 92.4(3) . .
Mo9B Mo9 O17 138.9(4) . .
Mo9B Mo9 O29 119.7(4) . .
Mo9B Mo9 O38 35.6(3) . .
Mo9B Mo9 O40 74.4(4) . .
O8 Mo9 O16 82.81(18) . .
O8 Mo9 O38 79.61(19) . .
O17 Mo9 O8 86.1(2) . .
O17 Mo9 O16 90.0(2) . .
O17 Mo9 O29 100.7(2) . .
O17 Mo9 O38 157.0(2) . .
O29 Mo9 O8 157.9(2) . .
O29 Mo9 O16 76.2(2) . .
O29 Mo9 O38 86.7(2) . .
O38 Mo9 O16 70.53(18) . .
O40 Mo9 O8 95.6(3) . .
O40 Mo9 O16 164.4(3) . .
O40 Mo9 O17 105.5(3) . .
O40 Mo9 O29 102.7(3) . .
O40 Mo9 O38 93.9(3) . .
Mo9 Mo9B Mo10 112.8(3) . .
Mo9 Mo9B O8 109.8(4) . .
Mo9 Mo9B O16 72.5(3) . .
Mo9 Mo9B O17 30.7(3) . .
Mo9 Mo9B O29 45.9(3) . .
Mo9 Mo9B O38 131.6(4) . .
Mo9 Mo9B O40 84.4(4) . .
O8 Mo9B Mo10 93.46(19) . .
O8 Mo9B O16 86.2(2) . .
O8 Mo9B O17 79.9(2) . .
O8 Mo9B O29 147.9(3) . .
O16 Mo9B Mo10 46.42(13) . .
O17 Mo9B Mo10 122.80(17) . .
O17 Mo9B O16 76.39(19) . .
O29 Mo9B Mo10 82.03(15) . .
O29 Mo9B O16 67.62(19) . .
O29 Mo9B O17 76.2(2) . .
O38 Mo9B Mo10 29.54(18) . .
O38 Mo9B O8 103.1(3) . .
O38 Mo9B O16 75.5(2) . .
O38 Mo9B O17 151.4(3) . .
O38 Mo9B O29 88.5(3) . .
O38 Mo9B O40 116.4(3) . .
O40 Mo9B Mo10 144.6(3) . .
O40 Mo9B O8 110.1(3) . .
O40 Mo9B O16 155.4(3) . .
O40 Mo9B O17 88.1(3) . .
O40 Mo9B O29 90.3(3) . .
O16 Mo10 Mo9B 49.54(13) . .
O19 Mo10 Mo9B 85.86(15) . .
O19 Mo10 O16 73.30(18) . .
O22 Mo10 Mo9B 87.00(15) . .
O22 Mo10 O16 87.03(19) . .
O22 Mo10 O19 158.9(2) . .
O22 Mo10 O26 84.5(2) . .
O26 Mo10 Mo9B 133.35(15) . .
O26 Mo10 O16 84.22(18) . .
O26 Mo10 O19 86.1(2) . .
O33 Mo10 Mo9B 125.32(19) . .
O33 Mo10 O16 170.9(2) . .
O33 Mo10 O19 99.8(2) . .
O33 Mo10 O22 100.5(2) . .
O33 Mo10 O26 101.3(2) . .
O33 Mo10 O38 99.9(2) . .
O38 Mo10 Mo9B 25.43(16) . .
O38 Mo10 O16 74.53(19) . .
O38 Mo10 O19 88.9(2) . .
O38 Mo10 O22 93.1(2) . .
O38 Mo10 O26 158.7(2) . .
O3 Mo11 O4 75.09(18) . .
O3 Mo11 O11 158.6(2) . .
O3 Mo11 O27 88.4(2) . .
O9 Mo11 O3 93.1(2) . .
O9 Mo11 O4 86.78(19) . .
O9 Mo11 O11 84.9(2) . .
O9 Mo11 O27 158.5(2) . .
O11 Mo11 O4 83.50(18) . .
O27 Mo11 O4 72.89(18) . .
O27 Mo11 O11 85.86(19) . .
O39 Mo11 O3 102.4(2) . .
O39 Mo11 O4 170.2(2) . .
O39 Mo11 O9 102.9(2) . .
O39 Mo11 O11 98.8(2) . .
O39 Mo11 O27 97.7(2) . .
O6 Mo12 Mo2B 47.19(12) . .
O11 Mo12 Mo2B 82.63(15) . .
O11 Mo12 O6 87.13(19) . .
O11 Mo12 O12 92.9(2) . .
O11 Mo12 O18 86.0(2) . .
O11 Mo12 O20 159.5(2) . .
O12 Mo12 Mo2B 28.69(15) . .
O12 Mo12 O6 74.21(18) . .
O12 Mo12 O18 158.2(2) . .
O12 Mo12 O20 87.2(2) . .
O14 Mo12 Mo2B 130.50(19) . .
O14 Mo12 O6 168.9(2) . .
O14 Mo12 O11 103.6(2) . .
O14 Mo12 O12 102.1(2) . .
O14 Mo12 O18 99.4(2) . .
O14 Mo12 O20 96.4(2) . .
O18 Mo12 Mo2B 130.12(16) . .
O18 Mo12 O6 83.95(19) . .
O18 Mo12 O20 86.4(2) . .
O20 Mo12 Mo2B 87.84(15) . .
O20 Mo12 O6 73.18(18) . .
N1 Cu1 N2 175.5(3) . .
N1 Cu1 O2W 91.3(2) . .
N1 Cu1 O43 97.3(2) . .
N2 Cu1 O2W 93.3(2) . .
N2 Cu1 O43 82.5(2) . .
O42 Cu1 N1 83.6(2) . .
O42 Cu1 N2 96.5(2) . .
O42 Cu1 O2W 87.9(2) . .
O42 Cu1 O43 177.7(3) . .
O43 Cu1 O2W 94.2(2) . .
N3 Cu2 N3 180.0 . 3_666
N3 Cu2 O3W 86.1(3) 3_666 .
N3 Cu2 O3W 93.9(3) . .
N3 Cu2 O3W 93.9(3) 3_666 3_666
N3 Cu2 O3W 86.1(3) . 3_666
O3W Cu2 O3W 180.00(15) 3_666 .
O45 Cu2 N3 82.8(2) . .
O45 Cu2 N3 97.2(2) . 3_666
O45 Cu2 N3 97.2(2) 3_666 .
O45 Cu2 N3 82.8(2) 3_666 3_666
O45 Cu2 O3W 87.9(2) . 3_666
O45 Cu2 O3W 92.1(2) 3_666 3_666
O45 Cu2 O3W 92.1(2) . .
O45 Cu2 O3W 87.9(2) 3_666 .
O45 Cu2 O45 180.0 3_666 .
N4 Cu3 O49 98.2(3) . .
N5 Cu3 N4 178.9(3) . .
N5 Cu3 O49 82.7(3) . .
O48 Cu3 N4 85.3(3) . .
O48 Cu3 N5 93.8(3) . .
O48 Cu3 O49 176.5(3) . .
C1 N1 Cu1 129.0(5) . .
C1 N1 C5 118.6(6) . .
C5 N1 Cu1 112.1(5) . .
C7 N2 Cu1 128.5(6) . .
C7 N2 C11 118.3(7) . .
C11 N2 Cu1 113.1(5) . .
C13 N3 Cu2 127.8(5) . .
C13 N3 C17 120.1(6) . .
C17 N3 Cu2 112.0(5) . .
C19 N4 Cu3 129.2(7) . .
C19 N4 C23 119.1(8) . .
C23 N4 Cu3 111.7(6) . .
C25 N5 Cu3 127.5(6) . .
C25 N5 C29 118.7(7) . .
C29 N5 Cu3 113.8(5) . .
La1B O5W La1 17.16(8) . .
La1B O7W La1 16.97(9) . .
La1B O8W La1 6.74(12) . .
Mo1 O1 Mo1B 22.30(12) . .
Ge1 O2 Mo1 123.1(2) . .
Ge1 O2 Mo1B 119.1(2) . .
Ge1 O2 Mo3 122.4(2) . .
Ge1 O2 Mo3B 123.7(3) . .
Ge1 O2 Mo5 122.0(2) . .
Mo1 O2 Mo1B 16.07(7) . .
Mo1 O2 Mo3 93.03(17) . .
Mo1 O2 Mo5 96.42(17) . .
Mo3 O2 Mo1B 106.44(19) . .
Mo3B O2 Mo1 80.22(18) . .
Mo3B O2 Mo1B 94.9(2) . .
Mo3B O2 Mo3 15.30(8) . .
Mo3B O2 Mo5 101.7(2) . .
Mo5 O2 Mo1B 87.04(17) . .
Mo5 O2 Mo3 92.10(17) . .
Mo11 O3 Mo7 118.0(2) . .
Ge1 O4 Mo4 121.7(2) . .
Ge1 O4 Mo4B 124.7(2) . .
Ge1 O4 Mo7 122.7(2) . .
Ge1 O4 Mo11 122.8(2) . .
Mo4 O4 Mo4B 15.81(7) . .
Mo4 O4 Mo11 91.54(17) . .
Mo7 O4 Mo4 97.06(17) . .
Mo7 O4 Mo4B 83.33(16) . .
Mo7 O4 Mo11 93.25(17) . .
Mo11 O4 Mo4B 100.11(19) . .
Mo4B O5 Mo4 12.35(11) . .
Mo4B O5 Mo7 122.4(3) . .
Mo7 O5 Mo4 116.8(2) . .
Ge1 O6 Mo2 123.3(2) . .
Ge1 O6 Mo2B 118.5(2) . .
Ge1 O6 Mo6 122.8(2) . .
Ge1 O6 Mo6B 123.1(2) . .
Ge1 O6 Mo12 122.4(2) . .
Mo2 O6 Mo2B 15.47(7) . .
Mo2 O6 Mo6 92.63(17) . .
Mo6 O6 Mo2B 106.06(19) . .
Mo6B O6 Mo2 80.53(17) . .
Mo6B O6 Mo2B 95.1(2) . .
Mo6B O6 Mo6 15.17(7) . .
Mo6B O6 Mo12 101.85(19) . .
Mo12 O6 Mo2 95.79(17) . .
Mo12 O6 Mo2B 87.72(17) . .
Mo12 O6 Mo6 91.62(16) . .
Mo2 O7 Mo2B 8.60(9) . .
Mo2 O7 Mo6 120.5(3) . .
Mo6 O7 Mo2B 116.5(2) . .
Mo6B O7 Mo2 118.4(3) . .
Mo6B O7 Mo2B 116.3(3) . .
Mo6B O7 Mo6 12.57(12) . .
Mo7 O8 Mo9 147.9(3) . .
Mo9B O8 Mo7 162.7(3) . .
Mo9B O8 Mo9 16.53(10) . .
Mo3B O9 Mo3 15.64(11) . .
Mo3B O9 Mo11 159.3(3) . .
Mo11 O9 Mo3 151.0(3) . .
Mo6B O10 Mo6 14.84(10) . .
Mo6B O10 Mo8 159.0(3) . .
Mo8 O10 Mo6 150.6(3) . .
Mo12 O11 Mo11 151.6(3) . .
Mo2B O12 Mo2 17.26(10) . .
Mo2B O12 Mo12 121.1(3) . .
Mo12 O12 Mo2 119.1(2) . .
Mo1 O13 Mo1B 16.34(9) . .
Mo1 O13 Mo7 156.9(3) . .
Mo7 O13 Mo1B 143.1(3) . .
La1B O14 La1 16.56(8) . .
Mo12 O14 La1 168.0(3) . .
Mo12 O14 La1B 151.4(3) . .
Ge1 O16 Mo8 122.8(2) . .
Ge1 O16 Mo9 121.6(2) . .
Ge1 O16 Mo9B 124.4(2) . .
Ge1 O16 Mo10 123.0(2) . .
Mo8 O16 Mo9B 99.51(19) . .
Mo9 O16 Mo8 91.15(17) . .
Mo9 O16 Mo9B 15.09(7) . .
Mo10 O16 Mo8 93.32(17) . .
Mo10 O16 Mo9 97.05(18) . .
Mo10 O16 Mo9B 84.04(17) . .
Mo1 O17 Mo9B 143.8(3) . .
Mo1B O17 Mo1 12.49(13) . .
Mo1B O17 Mo9 164.2(4) . .
Mo1B O17 Mo9B 156.3(3) . .
Mo9 O17 Mo1 152.3(3) . .
Mo9 O17 Mo9B 10.42(9) . .
Mo3 O18 Mo3B 12.28(9) . .
Mo3 O18 Mo12 156.3(3) . .
Mo12 O18 Mo3B 144.0(3) . .
Mo8 O19 Mo10 119.1(2) . .
Mo6 O20 Mo6B 14.08(8) . .
Mo6 O20 Mo12 120.2(2) . .
Mo12 O20 Mo6B 112.7(2) . .
Mo2 O21 Mo4B 143.4(2) . .
Mo2B O21 Mo2 10.43(12) . .
Mo2B O21 Mo4 162.1(3) . .
Mo2B O21 Mo4B 153.7(3) . .
Mo4 O21 Mo2 152.6(3) . .
Mo4 O21 Mo4B 10.40(9) . .
Mo4B O22 Mo4 17.38(10) . .
Mo4B O22 Mo10 163.7(3) . .
Mo10 O22 Mo4 148.6(3) . .
Mo5 O23 Mo6B 143.1(3) . .
Mo6 O23 Mo5 155.8(3) . .
Mo6 O23 Mo6B 12.76(9) . .
Mo4B O24 Mo4 21.58(10) . .
Mo6 O25 Mo6B 19.00(10) . .
Mo2 O26 Mo2B 16.34(8) . .
Mo2 O26 Mo10 156.7(3) . .
Mo10 O26 Mo2B 142.7(3) . .
Mo4 O27 Mo4B 15.05(8) . .
Mo4 O27 Mo11 119.6(2) . .
Mo11 O27 Mo4B 117.5(2) . .
Mo1 O28 Mo1B 9.38(9) . .
Mo1 O28 Mo3 119.9(3) . .
Mo3 O28 Mo1B 116.9(2) . .
Mo3B O28 Mo1 117.4(3) . .
Mo3B O28 Mo1B 116.6(3) . .
Mo3B O28 Mo3 11.86(13) . .
Mo8 O29 Mo9B 118.7(2) . .
Mo9 O29 Mo8 119.7(3) . .
Mo9 O29 Mo9B 14.39(9) . .
Mo5 O31 Mo8 152.4(3) . .
Mo1B O32 Mo1 18.02(10) . .
Mo1B O32 Mo5 122.2(3) . .
Mo5 O32 Mo1 118.6(2) . .
Mo2 O35 Mo2B 21.05(10) . .
Mo3 O36 Mo3B 19.09(11) . .
Mo3 O37 Mo3B 14.80(9) . .
Mo3 O37 Mo5 121.0(3) . .
Mo5 O37 Mo3B 113.2(2) . .
Mo9B O38 Mo9 12.78(12) . .
Mo9B O38 Mo10 125.0(3) . .
Mo10 O38 Mo9 117.8(2) . .
Mo9B O40 Mo9 21.20(11) . .
C6 O42 Cu1 113.9(5) . .
C12 O43 Cu1 113.7(5) . .
La1B O44 La1 17.61(8) . .
C12 O44 La1 144.0(5) . .
C12 O44 La1B 146.2(5) . .
C18 O45 Cu2 114.2(5) . .
La1 O46 La1B 16.49(7) . .
C18 O46 La1 143.3(5) . .
C18 O46 La1B 145.4(5) . .
C24 O48 Cu3 112.8(6) . .
C30 O49 Cu3 113.6(5) . .
C30 O50 La1 147.1(6) . .
N1 C1 H1 118.8 . .
N1 C1 C2 122.5(8) . .
C2 C1 H1 118.8 . .
C1 C2 H2 120.5 . .
C1 C2 C3 119.0(7) . .
C3 C2 H2 120.5 . .
C2 C3 H3 120.8 . .
C4 C3 C2 118.4(7) . .
C4 C3 H3 120.8 . .
C3 C4 H4 120.3 . .
C3 C4 C5 119.3(7) . .
C5 C4 H4 120.3 . .
N1 C5 C4 122.1(7) . .
N1 C5 C6 115.1(6) . .
C4 C5 C6 122.8(7) . .
O41 C6 O42 123.0(7) . .
O41 C6 C5 121.9(7) . .
O42 C6 C5 115.1(6) . .
N2 C7 H7 119.0 . .
N2 C7 C8 122.1(8) . .
C8 C7 H7 119.0 . .
C7 C8 H8 120.2 . .
C9 C8 C7 119.6(8) . .
C9 C8 H8 120.2 . .
C8 C9 H9 120.5 . .
C8 C9 C10 118.9(8) . .
C10 C9 H9 120.5 . .
C9 C10 H10 120.8 . .
C11 C10 C9 118.4(8) . .
C11 C10 H10 120.8 . .
N2 C11 C10 122.6(7) . .
N2 C11 C12 113.9(6) . .
C10 C11 C12 123.4(7) . .
O43 C12 C11 116.1(7) . .
O44 C12 O43 124.1(7) . .
O44 C12 C11 119.8(7) . .
N3 C13 H13 119.6 . .
N3 C13 C14 120.9(7) . .
C14 C13 H13 119.6 . .
C13 C14 H14 120.3 . .
C15 C14 C13 119.4(7) . .
C15 C14 H14 120.3 . .
C14 C15 H15 120.3 . .
C16 C15 C14 119.3(7) . .
C16 C15 H15 120.3 . .
C15 C16 H16 120.5 . .
C15 C16 C17 118.9(7) . .
C17 C16 H16 120.5 . .
N3 C17 C16 121.3(7) . .
N3 C17 C18 114.8(6) . .
C16 C17 C18 123.9(6) . .
O45 C18 C17 116.1(6) . .
O46 C18 O45 125.5(7) . .
O46 C18 C17 118.4(6) . .
N4 C19 H19 119.7 . .
N4 C19 C20 120.6(10) . .
C20 C19 H19 119.7 . .
C19 C20 H20 120.3 . .
C21 C20 C19 119.5(10) . .
C21 C20 H20 120.3 . .
C20 C21 H21 120.4 . .
C22 C21 C20 119.2(10) . .
C22 C21 H21 120.4 . .
C21 C22 H22 120.4 . .
C21 C22 C23 119.3(10) . .
C23 C22 H22 120.4 . .
N4 C23 C22 122.4(9) . .
N4 C23 C24 113.9(8) . .
C22 C23 C24 123.6(10) . .
O47 C24 O48 121.1(10) . .
O47 C24 C23 122.7(10) . .
O48 C24 C23 116.2(9) . .
N5 C25 H25 119.2 . .
N5 C25 C26 121.6(9) . .
C26 C25 H25 119.2 . .
C25 C26 H26 120.4 . .
C27 C26 C25 119.1(9) . .
C27 C26 H26 120.4 . .
C26 C27 H27 120.2 . .
C26 C27 C28 119.7(9) . .
C28 C27 H27 120.2 . .
C27 C28 H28 120.9 . .
C27 C28 C29 118.3(9) . .
C29 C28 H28 120.9 . .
N5 C29 C28 122.6(8) . .
N5 C29 C30 113.7(7) . .
C28 C29 C30 123.7(8) . .
O49 C30 C29 116.2(8) . .
O50 C30 O49 123.3(9) . .
O50 C30 C29 120.5(8) . .

loop_
_geom_bond_atom_site_label_1
_geom_bond_atom_site_label_2
_geom_bond_distance
_geom_bond_site_symmetry_2
La1 La1B 0.757(3) .
La1 O4W 2.549(7) .
La1 O5W 2.549(5) .
La1 O6W 2.579(8) .
La1 O7W 2.564(7) .
La1 O8W 2.509(8) .
La1 O14 2.656(5) .
La1 O44 2.502(5) .
La1 O46 2.469(5) .
La1 O50 2.468(6) .
La1B O5W 2.522(6) .
La1B O7W 2.337(7) .
La1B O8W 1.795(8) .
La1B O14 2.548(5) .
La1B O44 2.404(6) .
La1B O46 2.654(6) .
Ge1 O2 1.737(5) .
Ge1 O4 1.726(5) .
Ge1 O6 1.734(4) .
Ge1 O16 1.727(5) .
Mo1 Mo1B 0.658(3) .
Mo1 Mo3B 2.869(3) .
Mo1 O1 1.697(6) .
Mo1 O2 2.270(5) .
Mo1 O13 1.812(5) .
Mo1 O17 2.099(6) .
Mo1 O28 1.780(6) .
Mo1 O32 2.047(5) .
Mo1B Mo5 3.209(3) .
Mo1B O1 1.708(7) .
Mo1B O2 2.378(5) .
Mo1B O13 2.155(6) .
Mo1B O17 1.572(6) .
Mo1B O28 2.347(7) .
Mo1B O32 1.767(6) .
Mo2 Mo2B 0.627(2) .
Mo2 Mo6B 2.907(3) .
Mo2 O6 2.291(4) .
Mo2 O7 1.766(5) .
Mo2 O12 2.043(5) .
Mo2 O21 2.099(5) .
Mo2 O26 1.823(5) .
Mo2 O35 1.683(6) .
Mo2B Mo12 3.198(3) .
Mo2B O6 2.348(5) .
Mo2B O7 2.315(6) .
Mo2B O12 1.793(5) .
Mo2B O21 1.566(6) .
Mo2B O26 2.109(5) .
Mo2B O35 1.736(6) .
Mo3 Mo3B 0.615(2) .
Mo3 O2 2.319(5) .
Mo3 O9 2.068(5) .
Mo3 O18 1.790(5) .
Mo3 O28 2.064(6) .
Mo3 O36 1.655(6) .
Mo3 O37 1.821(5) .
Mo3B O2 2.182(6) .
Mo3B O9 1.733(6) .
Mo3B O18 2.231(6) .
Mo3B O28 1.575(7) .
Mo3B O36 1.855(7) .
Mo3B O37 2.162(6) .
Mo4 Mo4B 0.641(2) .
Mo4 O4 2.285(5) .
Mo4 O5 2.126(5) .
Mo4 O21 1.741(5) .
Mo4 O22 2.029(5) .
Mo4 O24 1.715(5) .
Mo4 O27 1.825(5) .
Mo4B Mo7 3.078(3) .
Mo4B O4 2.351(5) .
Mo4B O5 1.625(6) .
Mo4B O21 2.271(6) .
Mo4B O22 1.728(5) .
Mo4B O24 1.707(6) .
Mo4B O27 2.194(6) .
Mo5 O2 2.281(5) .
Mo5 O23 1.960(5) .
Mo5 O30 1.684(5) .
Mo5 O31 1.865(5) .
Mo5 O32 1.899(5) .
Mo5 O37 1.985(5) .
Mo6 Mo6B 0.611(2) .
Mo6 O6 2.328(5) .
Mo6 O7 2.076(5) .
Mo6 O10 2.077(5) .
Mo6 O20 1.810(5) .
Mo6 O23 1.795(5) .
Mo6 O25 1.668(5) .
Mo6B O6 2.205(5) .
Mo6B O7 1.616(6) .
Mo6B O10 1.707(6) .
Mo6B O20 2.179(6) .
Mo6B O23 2.215(6) .
Mo6B O25 1.857(6) .
Mo7 O3 1.985(5) .
Mo7 O4 2.278(5) .
Mo7 O5 1.884(5) .
Mo7 O8 1.893(5) .
Mo7 O13 1.964(5) .
Mo7 O34 1.683(5) .
Mo8 O10 1.862(5) .
Mo8 O15 1.690(5) .
Mo8 O16 2.299(5) .
Mo8 O19 1.886(5) .
Mo8 O29 1.981(5) .
Mo8 O31 1.978(5) .
Mo9 Mo9B 0.623(2) .
Mo9 O8 2.059(5) .
Mo9 O16 2.281(5) .
Mo9 O17 1.755(6) .
Mo9 O29 1.801(5) .
Mo9 O38 2.104(5) .
Mo9 O40 1.714(6) .
Mo9B Mo10 3.124(3) .
Mo9B O8 1.763(6) .
Mo9B O16 2.390(5) .
Mo9B O17 2.262(6) .
Mo9B O29 2.177(6) .
Mo9B O38 1.638(6) .
Mo9B O40 1.659(6) .
Mo10 O16 2.275(5) .
Mo10 O19 1.972(5) .
Mo10 O22 1.887(5) .
Mo10 O26 1.959(5) .
Mo10 O33 1.681(5) .
Mo10 O38 1.881(5) .
Mo11 O3 1.888(5) .
Mo11 O4 2.290(5) .
Mo11 O9 1.870(5) .
Mo11 O11 1.989(5) .
Mo11 O27 1.966(5) .
Mo11 O39 1.692(5) .
Mo12 O6 2.267(4) .
Mo12 O11 1.861(5) .
Mo12 O12 1.879(5) .
Mo12 O14 1.703(5) .
Mo12 O18 1.953(5) .
Mo12 O20 1.989(5) .
Cu1 N1 1.963(6) .
Cu1 N2 1.967(6) .
Cu1 O2W 2.437(6) .
Cu1 O42 1.955(5) .
Cu1 O43 1.986(5) .
Cu2 N3 1.982(6) .
Cu2 N3 1.982(6) 3_666
Cu2 O3W 2.426(7) 3_666
Cu2 O3W 2.426(7) .
Cu2 O45 1.979(5) .
Cu2 O45 1.979(5) 3_666
Cu3 N4 1.962(7) .
Cu3 N5 1.957(7) .
Cu3 O48 1.906(6) .
Cu3 O49 1.979(6) .
N1 C1 1.335(10) .
N1 C5 1.339(9) .
N2 C7 1.335(10) .
N2 C11 1.336(9) .
N3 C13 1.333(9) .
N3 C17 1.344(9) .
N4 C19 1.337(12) .
N4 C23 1.342(12) .
N5 C25 1.335(10) .
N5 C29 1.339(11) .
O41 C6 1.226(9) .
O42 C6 1.300(9) .
O43 C12 1.274(9) .
O44 C12 1.231(9) .
O45 C18 1.270(9) .
O46 C18 1.253(9) .
O47 C24 1.238(12) .
O48 C24 1.327(12) .
O49 C30 1.291(10) .
O50 C30 1.253(10) .
C1 H1 0.9500 .
C1 C2 1.383(11) .
C2 H2 0.9500 .
C2 C3 1.397(11) .
C3 H3 0.9500 .
C3 C4 1.371(11) .
C4 H4 0.9500 .
C4 C5 1.396(10) .
C5 C6 1.488(10) .
C7 H7 0.9500 .
C7 C8 1.372(12) .
C8 H8 0.9500 .
C8 C9 1.360(12) .
C9 H9 0.9500 .
C9 C10 1.386(11) .
C10 H10 0.9500 .
C10 C11 1.373(11) .
C11 C12 1.503(11) .
C13 H13 0.9500 .
C13 C14 1.391(11) .
C14 H14 0.9500 .
C14 C15 1.380(11) .
C15 H15 0.9500 .
C15 C16 1.373(11) .
C16 H16 0.9500 .
C16 C17 1.392(10) .
C17 C18 1.494(10) .
C19 H19 0.9500 .
C19 C20 1.415(13) .
C20 H20 0.9500 .
C20 C21 1.381(15) .
C21 H21 0.9500 .
C21 C22 1.355(15) .
C22 H22 0.9500 .
C22 C23 1.392(13) .
C23 C24 1.490(14) .
C25 H25 0.9500 .
C25 C26 1.381(12) .
C26 H26 0.9500 .
C26 C27 1.368(13) .
C27 H27 0.9500 .
C27 C28 1.374(12) .
C28 H28 0.9500 .
C28 C29 1.373(12) .
C29 C30 1.492(12) .

loop_
_smtbx_masks_void_nr
_smtbx_masks_void_average_x
_smtbx_masks_void_average_y
_smtbx_masks_void_average_z
_smtbx_masks_void_volume
_smtbx_masks_void_count_electrons
1 0.116 0.055 0.466 17.2 7.8
2 0.116 0.445 0.966 17.2 7.7
3 0.500 0.000 0.500 359.9 81.8
4 0.500 0.500 0.000 359.9 81.8
5 0.884 0.555 0.034 17.2 7.3
6 0.884 0.945 0.534 17.2 7.3
